data_1506253
loop_
_publ_author_name
'Wang, Yi'
'Burton, Donald J.'

_publ_section_title
;
 Site-specific preparation of 2-carboalkoxy-4-substituted naphthalenes and
 9-alkylphenanthrenes and evidence for an allene intermediate in the novel
 base-catalyzed cyclization of 2-alkynylbiphenyls.
;
_journal_issue 23
_journal_name_full 'Organic letters'
_journal_page_first 5295
_journal_page_last 5298
_journal_paper_doi 10.1021/ol0620850
_journal_volume 8
_journal_year 2006
_chemical_formula_moiety 'C25 H22 O2'
_chemical_formula_sum 'C25 H22 O2'
_chemical_formula_weight 354.43
_chemical_name_systematic
; 
 ? 
;
_space_group_IT_number 14
_symmetry_cell_setting monoclinic
_symmetry_space_group_name_Hall '-P 2yn'
_symmetry_space_group_name_H-M 'P 1 21/n 1'
_atom_sites_solution_hydrogens geom
_atom_sites_solution_primary direct
_atom_sites_solution_secondary difmap
_audit_creation_method SHELXL-97
_cell_angle_alpha 90.00
_cell_angle_beta 90.591(5)
_cell_angle_gamma 90.00
_cell_formula_units_Z 4
_cell_length_a 6.0057(6)
_cell_length_b 12.2328(12)
_cell_length_c 25.351(3)
_cell_measurement_reflns_used 6650
_cell_measurement_temperature 190(2)
_cell_measurement_theta_max 27.5
_cell_measurement_theta_min 1.0
_cell_volume 1862.4(3)
_computing_cell_refinement 'HKL Scalepack (Otwinowski & Minor,1997)'
_computing_data_collection 'Collect (Nonius BV, 1997-2000)'
_computing_data_reduction 'HKL Denzo, Scalepack (Otwinowski & Minor,1997)'
_computing_molecular_graphics 'SHELXTL v5.1 (Sheldrick, 1997)'
_computing_publication_material 'SHELXTL v5.1 (Sheldrick, 1997)'
_computing_structure_refinement 'SHELXTL v5.1 (Sheldrick, 1997)'
_computing_structure_solution 'SHELXTL v5.1 (Sheldrick, 1997)'
_diffrn_ambient_temperature 190(2)
_diffrn_detector_area_resol_mean 9
_diffrn_measured_fraction_theta_full 0.984
_diffrn_measured_fraction_theta_max 0.984
_diffrn_measurement_device_type KappaCCD
_diffrn_measurement_method 'CCD phi and omega scans'
_diffrn_radiation_monochromator graphite
_diffrn_radiation_source 'fine-focus sealed tube'
_diffrn_radiation_type MoK\a
_diffrn_radiation_wavelength 0.71069
_diffrn_reflns_av_R_equivalents 0.0417
_diffrn_reflns_av_sigmaI/netI 0.0434
_diffrn_reflns_limit_h_max 7
_diffrn_reflns_limit_h_min -7
_diffrn_reflns_limit_k_max 15
_diffrn_reflns_limit_k_min -15
_diffrn_reflns_limit_l_max 32
_diffrn_reflns_limit_l_min -32
_diffrn_reflns_number 19582
_diffrn_reflns_theta_full 27.49
_diffrn_reflns_theta_max 27.5
_diffrn_reflns_theta_min 2.9
_exptl_absorpt_coefficient_mu 0.079
_exptl_absorpt_correction_T_max 0.9852
_exptl_absorpt_correction_T_min 0.9685
_exptl_absorpt_correction_type multi-scan
_exptl_absorpt_process_details 'HKL Scalepack (Otwinowski & Minor,1997)'
_exptl_crystal_colour colorless
_exptl_crystal_density_diffrn 1.264
_exptl_crystal_density_method 'not measured'
_exptl_crystal_description prism
_exptl_crystal_F_000 752
_exptl_crystal_size_max 0.41
_exptl_crystal_size_mid 0.24
_exptl_crystal_size_min 0.19
_refine_diff_density_max 0.180
_refine_diff_density_min -0.151
_refine_diff_density_rms 0.030
_refine_ls_extinction_method none
_refine_ls_goodness_of_fit_ref 1.013
_refine_ls_hydrogen_treatment riding
_refine_ls_matrix_type full
_refine_ls_number_parameters 245
_refine_ls_number_reflns 4207
_refine_ls_number_restraints 0
_refine_ls_restrained_S_all 1.013
_refine_ls_R_factor_all 0.0688
_refine_ls_R_factor_gt 0.0430
_refine_ls_shift/su_max 0.004
_refine_ls_shift/su_mean 0.001
_refine_ls_structure_factor_coef Fsqd
_refine_ls_weighting_details 'calc w=1/[\s^2^(Fo^2^)+(0.0409P)^2^+0.3824P] where P=(Fo^2^+2Fc^2^)/3'
_refine_ls_weighting_scheme calc
_refine_ls_wR_factor_gt 0.0936
_refine_ls_wR_factor_ref 0.1043
_reflns_number_gt 3038
_reflns_number_total 4207
_reflns_threshold_expression >2sigma(I)
_cod_data_source_file ol0620850si20060823_025419.cif
_cod_data_source_block bur32
_cod_depositor_comments
;
The following automatic conversions were performed:

'_symmetry_cell_setting' value 'Monoclinic' changed to 'monoclinic'
according to /home/saulius/struct/CIF-dictionaries/cif_core.dic
dictionary named 'cif_core.dic' version 2.4.1 from 2010-06-29.

Automatic conversion script
Id: cif_fix_values 1715 2011-07-08 13:25:40Z adriana 

The following automatic conversions were performed:

'_exptl_absorpt_correction_type' value 'multi-scans' was replaced
with the value 'multi-scan' as specified in the replacement file
'src/cod-tools/trunk/data/replacement-values/replacement_values.lst'.

Automatic conversion script
Id: cif_fix_values 5376 2017-05-30 11:51:03Z andrius 
;
_cod_original_sg_symbol_H-M 'P 2(1)/n '
_cod_database_code 1506253

loop_
_symmetry_equiv_pos_as_xyz
'x, y, z'
'-x+1/2, y+1/2, -z+1/2'
'-x, -y, -z'
'x-1/2, -y-1/2, z-1/2'

loop_
_atom_site_label
_atom_site_type_symbol
_atom_site_fract_x
_atom_site_fract_y
_atom_site_fract_z
_atom_site_U_iso_or_equiv
_atom_site_adp_type
_atom_site_occupancy
_atom_site_symmetry_multiplicity
_atom_site_calc_flag
_atom_site_refinement_flags
C1 C 0.4455(2) 0.39933(11) 0.39688(5) 0.0338(3) Uani 1 1 d .
H1 H 0.3634 0.4019 0.4287 0.041 Uiso 1 1 calc R
C2 C 0.3755(2) 0.45976(11) 0.35439(5) 0.0326(3) Uani 1 1 d .
C3 C 0.5022(2) 0.45575(11) 0.30830(5) 0.0346(3) Uani 1 1 d .
H3 H 0.4566 0.4993 0.2791 0.042 Uiso 1 1 calc R
C4 C 0.6902(2) 0.39170(11) 0.30322(5) 0.0326(3) Uani 1 1 d .
C5 C 0.7598(2) 0.32425(10) 0.34659(5) 0.0311(3) Uani 1 1 d .
C6 C 0.9507(2) 0.24885(11) 0.34742(5) 0.0327(3) Uani 1 1 d .
C7 C 1.0751(2) 0.21744(13) 0.30290(5) 0.0432(4) Uani 1 1 d .
H7 H 1.0308 0.2442 0.2692 0.052 Uiso 1 1 calc R
C8 C 1.2567(2) 0.15002(13) 0.30622(6) 0.0463(4) Uani 1 1 d .
H8 H 1.3361 0.1322 0.2752 0.056 Uiso 1 1 calc R
C9 C 1.3261(2) 0.10745(12) 0.35431(6) 0.0426(3) Uani 1 1 d .
H9 H 1.4546 0.0624 0.3567 0.051 Uiso 1 1 calc R
C10 C 1.2059(2) 0.13165(11) 0.39831(5) 0.0392(3) Uani 1 1 d .
H10 H 1.2504 0.1014 0.4313 0.047 Uiso 1 1 calc R
C11 C 1.0185(2) 0.20007(10) 0.39604(5) 0.0337(3) Uani 1 1 d .
C12 C 0.8923(2) 0.21835(11) 0.44276(5) 0.0381(3) Uani 1 1 d .
H12 H 0.9405 0.1870 0.4752 0.046 Uiso 1 1 calc R
C13 C 0.7073(2) 0.27908(11) 0.44130(5) 0.0373(3) Uani 1 1 d .
H13 H 0.6209 0.2861 0.4723 0.045 Uiso 1 1 calc R
C14 C 0.6363(2) 0.33378(10) 0.39419(5) 0.0321(3) Uani 1 1 d .
O1 O 0.11323(16) 0.58792(9) 0.31975(4) 0.0482(3) Uani 1 1 d .
O2 O 0.08101(15) 0.53250(8) 0.40354(3) 0.0371(2) Uani 1 1 d .
C15 C 0.1784(2) 0.53284(11) 0.35632(5) 0.0345(3) Uani 1 1 d .
C16 C -0.1152(2) 0.60112(11) 0.40780(5) 0.0391(3) Uani 1 1 d .
H16A H -0.2304 0.5774 0.3820 0.047 Uiso 1 1 calc R
H16B H -0.0764 0.6782 0.4003 0.047 Uiso 1 1 calc R
C17 C -0.2012(3) 0.59055(13) 0.46291(6) 0.0482(4) Uani 1 1 d .
H17A H -0.2339 0.5136 0.4703 0.072 Uiso 1 1 calc R
H17B H -0.3375 0.6339 0.4664 0.072 Uiso 1 1 calc R
H17C H -0.0884 0.6172 0.4880 0.072 Uiso 1 1 calc R
C18 C 0.8026(2) 0.40294(11) 0.24997(5) 0.0361(3) Uani 1 1 d .
H18A H 0.9642 0.3893 0.2544 0.043 Uiso 1 1 calc R
H18B H 0.7835 0.4788 0.2371 0.043 Uiso 1 1 calc R
C19 C 0.7074(2) 0.32318(12) 0.20852(5) 0.0384(3) Uani 1 1 d .
H19A H 0.7408 0.2473 0.2196 0.046 Uiso 1 1 calc R
H19B H 0.5435 0.3315 0.2067 0.046 Uiso 1 1 calc R
C20 C 0.8031(2) 0.34290(11) 0.15451(5) 0.0322(3) Uani 1 1 d .
C21 C 1.0057(2) 0.29876(12) 0.13977(5) 0.0395(3) Uani 1 1 d .
H21 H 1.0867 0.2545 0.1641 0.047 Uiso 1 1 calc R
C22 C 1.0919(2) 0.31818(13) 0.09018(6) 0.0451(4) Uani 1 1 d .
H22 H 1.2309 0.2872 0.0807 0.054 Uiso 1 1 calc R
C23 C 0.9767(3) 0.38220(12) 0.05454(5) 0.0445(4) Uani 1 1 d .
H23 H 1.0355 0.3952 0.0205 0.053 Uiso 1 1 calc R
C24 C 0.7760(3) 0.42720(12) 0.06856(5) 0.0432(4) Uani 1 1 d .
H24 H 0.6960 0.4715 0.0441 0.052 Uiso 1 1 calc R
C25 C 0.6900(2) 0.40812(11) 0.11833(5) 0.0371(3) Uani 1 1 d .
H25 H 0.5518 0.4401 0.1277 0.044 Uiso 1 1 calc R

loop_
_atom_site_aniso_label
_atom_site_aniso_U_11
_atom_site_aniso_U_22
_atom_site_aniso_U_33
_atom_site_aniso_U_23
_atom_site_aniso_U_13
_atom_site_aniso_U_12
C1 0.0370(7) 0.0359(7) 0.0285(6) -0.0003(5) 0.0062(5) -0.0045(6)
C2 0.0328(7) 0.0336(7) 0.0314(7) 0.0000(5) 0.0003(5) -0.0050(6)
C3 0.0383(7) 0.0380(7) 0.0276(6) 0.0026(5) -0.0013(5) -0.0061(6)
C4 0.0357(7) 0.0354(7) 0.0265(6) -0.0019(5) 0.0021(5) -0.0083(6)
C5 0.0334(7) 0.0321(7) 0.0277(6) -0.0035(5) 0.0017(5) -0.0077(5)
C6 0.0331(7) 0.0341(7) 0.0310(7) -0.0042(5) 0.0017(5) -0.0063(6)
C7 0.0444(8) 0.0539(9) 0.0311(7) -0.0029(6) 0.0024(6) 0.0041(7)
C8 0.0436(8) 0.0567(10) 0.0388(8) -0.0097(7) 0.0078(6) 0.0053(7)
C9 0.0370(8) 0.0428(8) 0.0482(8) -0.0059(6) 0.0011(6) 0.0021(7)
C10 0.0421(8) 0.0367(7) 0.0387(7) -0.0006(6) -0.0018(6) -0.0016(6)
C11 0.0367(7) 0.0306(7) 0.0338(7) -0.0019(5) 0.0012(5) -0.0056(6)
C12 0.0489(8) 0.0355(7) 0.0298(7) 0.0036(5) 0.0015(6) 0.0010(6)
C13 0.0471(8) 0.0373(7) 0.0278(6) 0.0027(5) 0.0082(6) 0.0008(6)
C14 0.0366(7) 0.0302(7) 0.0296(6) 0.0001(5) 0.0033(5) -0.0041(6)
O1 0.0476(6) 0.0584(7) 0.0387(5) 0.0133(5) 0.0011(4) 0.0072(5)
O2 0.0363(5) 0.0414(5) 0.0336(5) 0.0025(4) 0.0033(4) 0.0060(4)
C15 0.0352(7) 0.0356(7) 0.0328(7) 0.0015(6) -0.0007(5) -0.0068(6)
C16 0.0359(7) 0.0375(8) 0.0439(8) -0.0009(6) -0.0023(6) 0.0056(6)
C17 0.0486(9) 0.0539(9) 0.0420(8) -0.0097(7) -0.0001(7) 0.0148(7)
C18 0.0408(8) 0.0402(8) 0.0274(6) 0.0002(5) 0.0044(5) -0.0061(6)
C19 0.0423(8) 0.0443(8) 0.0286(7) 0.0003(6) 0.0012(6) -0.0080(6)
C20 0.0360(7) 0.0344(7) 0.0264(6) -0.0039(5) -0.0001(5) -0.0048(6)
C21 0.0421(8) 0.0412(8) 0.0351(7) -0.0014(6) -0.0041(6) 0.0044(6)
C22 0.0413(8) 0.0503(9) 0.0440(8) -0.0107(7) 0.0080(6) 0.0027(7)
C23 0.0593(10) 0.0453(9) 0.0290(7) -0.0047(6) 0.0097(6) -0.0055(7)
C24 0.0576(9) 0.0411(8) 0.0307(7) 0.0029(6) -0.0045(6) 0.0031(7)
C25 0.0387(8) 0.0390(8) 0.0335(7) -0.0023(6) -0.0014(6) 0.0037(6)

loop_
_atom_type_symbol
_atom_type_description
_atom_type_scat_dispersion_real
_atom_type_scat_dispersion_imag
_atom_type_scat_source
C C 0.0033 0.0016 'International Tables Vol C Tables 4.2.6.8 and 6.1.1.4'
H H 0.0000 0.0000 'International Tables Vol C Tables 4.2.6.8 and 6.1.1.4'
O O 0.0106 0.0060 'International Tables Vol C Tables 4.2.6.8 and 6.1.1.4'

loop_
_geom_angle_atom_site_label_1
_geom_angle_atom_site_label_2
_geom_angle_atom_site_label_3
_geom_angle
_geom_angle_publ_flag
C2 C1 C14 121.03(11) yes
C2 C1 H1 119.5 ?
C14 C1 H1 119.5 ?
C1 C2 C3 118.16(12) yes
C1 C2 C15 122.53(11) yes
C3 C2 C15 119.25(11) yes
C4 C3 C2 123.28(12) yes
C4 C3 H3 118.4 ?
C2 C3 H3 118.4 ?
C3 C4 C5 119.15(11) yes
C3 C4 C18 113.69(11) yes
C5 C4 C18 127.15(12) yes
C14 C5 C4 116.84(12) yes
C14 C5 C6 116.77(11) yes
C4 C5 C6 126.36(11) yes
C7 C6 C11 115.34(12) yes
C7 C6 C5 125.26(12) yes
C11 C6 C5 119.39(11) yes
C8 C7 C6 122.82(13) yes
C8 C7 H7 118.6 ?
C6 C7 H7 118.6 ?
C7 C8 C9 120.83(13) yes
C7 C8 H8 119.6 ?
C9 C8 H8 119.6 ?
C10 C9 C8 118.66(14) yes
C10 C9 H9 120.7 ?
C8 C9 H9 120.7 ?
C9 C10 C11 121.72(13) yes
C9 C10 H10 119.1 ?
C11 C10 H10 119.1 ?
C10 C11 C6 120.49(12) yes
C10 C11 C12 119.40(12) yes
C6 C11 C12 120.09(12) yes
C13 C12 C11 120.76(12) yes
C13 C12 H12 119.6 ?
C11 C12 H12 119.6 ?
C12 C13 C14 121.57(12) yes
C12 C13 H13 119.2 ?
C14 C13 H13 119.2 ?
C1 C14 C5 121.35(12) yes
C1 C14 C13 117.65(11) yes
C5 C14 C13 120.98(12) yes
C15 O2 C16 115.30(10) yes
O1 C15 O2 123.20(13) yes
O1 C15 C2 124.23(12) yes
O2 C15 C2 112.56(11) yes
O2 C16 C17 107.88(11) yes
O2 C16 H16A 110.1 ?
C17 C16 H16A 110.1 ?
O2 C16 H16B 110.1 ?
C17 C16 H16B 110.1 ?
H16A C16 H16B 108.4 ?
C16 C17 H17A 109.5 ?
C16 C17 H17B 109.5 ?
H17A C17 H17B 109.5 ?
C16 C17 H17C 109.5 ?
H17A C17 H17C 109.5 ?
H17B C17 H17C 109.5 ?
C4 C18 C19 112.53(10) yes
C4 C18 H18A 109.1 ?
C19 C18 H18A 109.1 ?
C4 C18 H18B 109.1 ?
C19 C18 H18B 109.1 ?
H18A C18 H18B 107.8 ?
C20 C19 C18 112.06(11) yes
C20 C19 H19A 109.2 ?
C18 C19 H19A 109.2 ?
C20 C19 H19B 109.2 ?
C18 C19 H19B 109.2 ?
H19A C19 H19B 107.9 ?
C21 C20 C25 118.09(12) yes
C21 C20 C19 121.70(12) yes
C25 C20 C19 120.20(12) yes
C22 C21 C20 121.01(13) yes
C22 C21 H21 119.5 ?
C20 C21 H21 119.5 ?
C23 C22 C21 120.23(13) yes
C23 C22 H22 119.9 ?
C21 C22 H22 119.9 ?
C24 C23 C22 119.59(13) yes
C24 C23 H23 120.2 ?
C22 C23 H23 120.2 ?
C23 C24 C25 120.22(13) yes
C23 C24 H24 119.9 ?
C25 C24 H24 119.9 ?
C24 C25 C20 120.86(13) yes
C24 C25 H25 119.6 ?
C20 C25 H25 119.6 ?

loop_
_geom_bond_atom_site_label_1
_geom_bond_atom_site_label_2
_geom_bond_distance
_geom_bond_publ_flag
C1 C2 1.3690(18) yes
C1 C14 1.4009(18) yes
C1 H1 0.9500 ?
C2 C3 1.4020(17) yes
C2 C15 1.4848(19) yes
C3 C4 1.3813(18) yes
C3 H3 0.9500 ?
C4 C5 1.4334(18) yes
C4 C18 1.5217(16) yes
C5 C14 1.4276(16) yes
C5 C6 1.4712(18) yes
C6 C7 1.4133(17) yes
C6 C11 1.4251(18) yes
C7 C8 1.369(2) yes
C7 H7 0.9500 ?
C8 C9 1.386(2) yes
C8 H8 0.9500 ?
C9 C10 1.3674(19) yes
C9 H9 0.9500 ?
C10 C11 1.4030(19) yes
C10 H10 0.9500 ?
C11 C12 1.4305(17) yes
C12 C13 1.3366(19) yes
C12 H12 0.9500 ?
C13 C14 1.4302(17) yes
C13 H13 0.9500 ?
O1 C15 1.2079(15) yes
O2 C15 1.3376(15) yes
O2 C16 1.4515(15) yes
C16 C17 1.5003(19) yes
C16 H16A 0.9900 ?
C16 H16B 0.9900 ?
C17 H17A 0.9800 ?
C17 H17B 0.9800 ?
C17 H17C 0.9800 ?
C18 C19 1.5396(18) yes
C18 H18A 0.9900 ?
C18 H18B 0.9900 ?
C19 C20 1.5098(17) yes
C19 H19A 0.9900 ?
C19 H19B 0.9900 ?
C20 C21 1.3863(18) yes
C20 C25 1.3879(18) yes
C21 C22 1.3847(19) yes
C21 H21 0.9500 ?
C22 C23 1.377(2) yes
C22 H22 0.9500 ?
C23 C24 1.375(2) yes
C23 H23 0.9500 ?
C24 C25 1.3880(18) yes
C24 H24 0.9500 ?
C25 H25 0.9500 ?

loop_
_geom_torsion_atom_site_label_1
_geom_torsion_atom_site_label_2
_geom_torsion_atom_site_label_3
_geom_torsion_atom_site_label_4
_geom_torsion
C14 C1 C2 C3 -1.08(19)
C14 C1 C2 C15 -178.00(12)
C1 C2 C3 C4 1.8(2)
C15 C2 C3 C4 178.86(12)
C2 C3 C4 C5 0.92(19)
C2 C3 C4 C18 -178.69(12)
C3 C4 C5 C14 -4.22(18)
C18 C4 C5 C14 175.34(12)
C3 C4 C5 C6 177.97(12)
C18 C4 C5 C6 -2.5(2)
C14 C5 C6 C7 171.35(13)
C4 C5 C6 C7 -10.8(2)
C14 C5 C6 C11 -7.35(17)
C4 C5 C6 C11 170.45(12)
C11 C6 C7 C8 -3.7(2)
C5 C6 C7 C8 177.50(13)
C6 C7 C8 C9 0.9(2)
C7 C8 C9 C10 1.8(2)
C8 C9 C10 C11 -1.5(2)
C9 C10 C11 C6 -1.5(2)
C9 C10 C11 C12 176.92(13)
C7 C6 C11 C10 3.96(18)
C5 C6 C11 C10 -177.21(11)
C7 C6 C11 C12 -174.44(12)
C5 C6 C11 C12 4.39(18)
C10 C11 C12 C13 -176.95(13)
C6 C11 C12 C13 1.5(2)
C11 C12 C13 C14 -4.1(2)
C2 C1 C14 C5 -2.42(19)
C2 C1 C14 C13 175.76(12)
C4 C5 C14 C1 5.02(18)
C6 C5 C14 C1 -176.96(11)
C4 C5 C14 C13 -173.10(12)
C6 C5 C14 C13 4.92(18)
C12 C13 C14 C1 -177.39(13)
C12 C13 C14 C5 0.8(2)
C16 O2 C15 O1 1.78(19)
C16 O2 C15 C2 -179.08(10)
C1 C2 C15 O1 179.35(13)
C3 C2 C15 O1 2.5(2)
C1 C2 C15 O2 0.22(18)
C3 C2 C15 O2 -176.68(11)
C15 O2 C16 C17 179.98(11)
C3 C4 C18 C19 -88.04(14)
C5 C4 C18 C19 92.38(16)
C4 C18 C19 C20 174.09(12)
C18 C19 C20 C21 83.63(16)
C18 C19 C20 C25 -95.27(15)
C25 C20 C21 C22 -0.7(2)
C19 C20 C21 C22 -179.59(13)
C20 C21 C22 C23 0.1(2)
C21 C22 C23 C24 0.3(2)
C22 C23 C24 C25 -0.1(2)
C23 C24 C25 C20 -0.6(2)
C21 C20 C25 C24 0.9(2)
C19 C20 C25 C24 179.86(12)

loop_
_cod_related_entry_id
_cod_related_entry_code
_cod_related_entry_database
1 21151885 ChemSpider
